data_2103637
loop_
_publ_author_name
'Ozerov, Ruslan P.'
'Streltsov, Victor A.'
'Sobolev, Alexander N.'
'Figgis, Brian N.'
'Volkov, Victor L.'

_publ_contact_author
;Ruslan. P. Ozerov
    Mendeleev University of Chemical Technology
     125047 Moscow, Russia
;
_publ_section_title
;
 Electron density in the sodium vanadium oxide bronze
 \b-Na~<i>x~</i>V~2~O~5~ at 9K
;
_journal_issue 3
_journal_name_full 'Acta Crystallographica Section B'
_journal_page_first 244
_journal_page_last 250
_journal_paper_doi 10.1107/S0108768101002038
_journal_volume 57
_journal_year 2001
_chemical_formula_sum 'Na0.282 O5 V2'
_chemical_formula_weight 188.36
_space_group_IT_number 12
_symmetry_cell_setting monoclinic
_symmetry_space_group_name_Hall '-C 2y'
_symmetry_space_group_name_H-M 'C 1 2/m 1'
_atom_type_scat_source 'International Tables Vol. IV Tables 2.2B and 2.3.1'
_cell_angle_alpha 90.000
_cell_angle_beta 109.560(7)
_cell_angle_gamma 90.000
_cell_formula_units_Z 6
_cell_length_a 15.35000(10)
_cell_length_b 3.6115(4)
_cell_length_c 10.0580(10)
_cell_measurement_reflns_used 12
_cell_measurement_temperature 9.6(3)
_cell_measurement_theta_max 39.1
_cell_measurement_theta_min 37.75
_cell_volume 525.40(8)
_computing_molecular_graphics 'Koritsanszky et al, (1995)'
_computing_publication_material 'Koritsanszky et al, (1995)'
_computing_structure_refinement 'Koritsanszky et al, (1995)'
_diffrn_measurement_device 'Huber 512'
_diffrn_measurement_method omega-2theta
_diffrn_radiation_type MoKa
_diffrn_radiation_wavelength .71069
_diffrn_reflns_av_R_equivalents .0275
_diffrn_reflns_limit_h_max 32
_diffrn_reflns_limit_h_min -32
_diffrn_reflns_limit_k_max 7
_diffrn_reflns_limit_k_min -7
_diffrn_reflns_limit_l_max 21
_diffrn_reflns_limit_l_min -21
_diffrn_reflns_number 10461
_diffrn_reflns_theta_max 50
_diffrn_standards_decay_% 2
_diffrn_standards_interval_count 100
_diffrn_standards_number 3
_exptl_absorpt_coefficient_mu 5.254
_exptl_absorpt_correction_T_max .7757
_exptl_absorpt_correction_T_min .4731
_exptl_absorpt_correction_type analytical
_exptl_crystal_colour black
_exptl_crystal_density_diffrn 3.594
_exptl_crystal_size_max .21
_exptl_crystal_size_mid .142
_exptl_crystal_size_min .051
_refine_ls_extinction_method 'Becker & Coppens'
_refine_ls_goodness_of_fit_obs 1.979
_refine_ls_number_parameters 253
_refine_ls_number_reflns 2897
_refine_ls_R_factor_obs .0156
_refine_ls_structure_factor_coef F
_refine_ls_weighting_details w=1/\s^2^(F)
_refine_ls_weighting_scheme calc
_refine_ls_wR_factor_obs .0110
_reflns_number_observed 2897
_reflns_number_total 2938
_reflns_observed_criterion I>2/\s(I)
_cod_data_source_file av0034.cif
_cod_data_source_block NaV2O5
_cod_depositor_comments
;
The following automatic conversions were performed:

'_refine_ls_weighting_scheme' value 'w=1/\s^2^(F)' was changed to
'calc'. New tag '_refine_ls_weighting_details' was created. The value
of the new tag was set to 'w=1/\s^2^(F)'.

Automatic conversion script
Id: cif_fix_values 3143 2015-03-26 13:38:13Z robertas 
;
_cod_original_cell_volume 525.40(9)
_cod_original_sg_symbol_H-M C_2/m
_cod_original_formula_sum 'Na0.282 V2 O5'
_cod_database_code 2103637
_cod_database_fobs_code 2103637

loop_
_symmetry_equiv_pos_site_id
_symmetry_equiv_pos_as_xyz
1 +X,+Y,+Z
2 -X,+Y,-Z
3 -X,-Y,-Z
4 +X,-Y,+Z
5 1/2+X,1/2+Y,+Z
6 1/2-X,1/2-Y,-Z
7 1/2-X,1/2+Y,-Z
8 1/2+X,1/2-Y,+Z

loop_
_atom_site_aniso_label
_atom_site_aniso_U_11
_atom_site_aniso_U_22
_atom_site_aniso_U_33
_atom_site_aniso_U_12
_atom_site_aniso_U_13
_atom_site_aniso_U_23
V(1) .00436(3) .00401(4) .00423(3) .00000 .00158(3) .00000
V(2) .00713(4) .00393(4) .00506(4) .00000 .00310(3) .00000
V(3) .00480(4) .00405(4) .00422(3) .00000 .00199(3) .00000
Na(1) .0074(2) .0066(3) .0073(2) .0000 .0022(2) .0000
O(1) .0050(2) .0066(2) .0085(2) .0000 .0007(2) .0000
O(2) .0077(2) .0048(2) .0068(2) .0000 .00270(10) .0000
O(3) .0066(2) .0045(2) .00530(10) .0000 .00230(10) .0000
O(4) .0055(2) .0149(2) .0063(2) .0000 .00110(10) .0000
O(5) .00550(10) .0063(2) .00460(10) .0000 .00200(10) .0000
O(6) .0077(2) .0077(2) .0054(2) .0000 .00280(10) .0000
O(7) .0087(2) .0040(2) .00640(10) .0000 .00390(10) .0000
O(8) .0056(2) .0118(2) .0069(2) .0000 .00170(10) .0000

loop_
_atom_site_label
_atom_site_fract_x
_atom_site_fract_y
_atom_site_fract_z
_atom_site_U_iso_or_equiv
V(1) .337844(7) .000000 .100038(11) .004
V(2) .116550(8) .000000 .119918(12) .005
V(3) .288107(8) .000000 .409916(12) .004
Na(1) .00100(5) .00000 .40311(8) .007
O(1) .00000 .00000 .00000 .007
O(2) .18561(4) .00000 -.05486(5) .007
O(3) .36577(3) .00000 -.07900(5) .006
O(4) .43750(4) .00000 .21868(6) .009
O(5) .26336(4) .00000 .22320(5) .006
O(6) .10644(4) .00000 .27384(6) .007
O(7) .24317(3) .00000 .57449(5) .006
O(8) .39856(4) .00000 .47136(5) .008

loop_
_geom_bond_atom_site_label_1
_geom_bond_atom_site_label_2
_geom_bond_site_symmetry_1
_geom_bond_site_symmetry_2
_geom_bond_distance
_geom_bond_publ_flag
V(1) O(2) 1_555 6_545 1.86743(13) yes
V(1) O(2) 1_555 6_555 1.86743(12) yes
V(1) O(2) 1_555 7_545 1.86743(13) yes
V(1) O(2) 1_555 7_555 1.86743(12) yes
V(1) O(4) 1_555 1_555 1.5942(5) yes
V(1) O(4) 1_555 4_555 1.5942(5) yes
V(1) O(5) 1_555 1_555 1.9467(5) yes
V(1) O(5) 1_555 4_555 1.9467(5) yes
V(2) O(1) 1_555 1_555 1.79181(11) yes
V(2) O(1) 1_555 2_555 1.79181(11) yes
V(2) O(1) 1_555 3_555 1.79181(11) yes
V(2) O(1) 1_555 4_555 1.79181(11) yes
V(2) O(3) 1_555 6_545 1.89171(15) yes
V(2) O(3) 1_555 6_555 1.89171(14) yes
V(2) O(3) 1_555 7_545 1.89171(15) yes
V(2) O(3) 1_555 7_555 1.89171(14) yes
V(2) O(6) 1_555 1_555 1.6067(5) yes
V(2) O(6) 1_555 4_555 1.6067(5) yes
V(3) O(5) 1_555 1_555 1.7871(5) yes
V(3) O(5) 1_555 4_555 1.7871(5) yes
V(3) O(7) 1_555 6_546 1.88847(16) yes
V(3) O(7) 1_555 6_556 1.88847(15) yes
V(3) O(7) 1_555 7_546 1.88847(16) yes
V(3) O(7) 1_555 7_556 1.88847(15) yes
V(3) O(8) 1_555 1_555 1.5985(5) yes
V(3) O(8) 1_555 4_555 1.5985(5) yes
Na(1) Na(1) 1_555 2_556 1.9596(14) yes
Na(1) Na(1) 1_555 3_556 1.9596(14) yes
